data_9014734
loop_
_publ_author_name
'Groat, L. A.'
'Rossman, G. R.'
'Dyar, M. D.'
'Turner, D.'
'Piccoli, P. M. B.'
'Schultz, A. J.'
'Ottolini, L.'

_publ_section_title
;
 Crystal chemistry of dark blue aquamarine from the True Blue showing,
 Yukon Territory, Canada
 Note: neutron
;
_journal_name_full 'The Canadian Mineralogist'
_journal_page_first 597
_journal_page_last 613
_journal_paper_doi 10.3749/canmin.48.3.597
_journal_volume 48
_journal_year 2010
_chemical_compound_source 'True Blue showing, Yukon Territory, Canada'
_chemical_formula_sum 'Al1.356 Be3 Fe0.384 H10.944 Mg0.258 Na0.432 O18.912 Si6'
_chemical_name_mineral Beryl
_space_group_IT_number 192
_symmetry_space_group_name_Hall '-P 6 2c'
_symmetry_space_group_name_H-M 'P 6/m c c'
_cell_angle_alpha 90
_cell_angle_beta 90
_cell_angle_gamma 120
_cell_formula_units_Z 2
_cell_length_a 9.258
_cell_length_b 9.258
_cell_length_c 9.156
_cell_volume 679.627
_database_code_amcsd 0006283
_exptl_crystal_density_diffrn 2.851
_cod_original_formula_sum 'Be3 Al1.356 Mg.258 Fe.384 Si6 O18.912 Na.432 H10.944'
_cod_database_code 9014734

loop_
_space_group_symop_operation_xyz
x,y,z
-x,-x+y,1/2+z
x,x-y,1/2-z
-x+y,-x,-z
x-y,x,z
-y,-x,1/2+z
y,x,1/2-z
y,-x+y,-z
-y,x-y,z
x-y,-y,1/2+z
-x+y,y,1/2-z
x,y,-z
-x,-y,z
x,x-y,1/2+z
-x,-x+y,1/2-z
x-y,x,-z
-x+y,-x,z
y,x,1/2+z
-y,-x,1/2-z
-y,x-y,-z
y,-x+y,z
-x+y,y,1/2+z
x-y,-y,1/2-z
-x,-y,-z

loop_
_atom_site_aniso_label
_atom_site_aniso_U_11
_atom_site_aniso_U_22
_atom_site_aniso_U_33
_atom_site_aniso_U_12
_atom_site_aniso_U_13
_atom_site_aniso_U_23
Be 0.00780 0.00740 0.00670 0.00370 0.00000 0.00000
Al 0.00560 0.00560 0.00560 0.00280 0.00000 0.00000
Mg 0.00560 0.00560 0.00560 0.00280 0.00000 0.00000
Fe 0.00560 0.00560 0.00560 0.00280 0.00000 0.00000
Si 0.00570 0.00520 0.00500 0.00290 0.00000 0.00000
O1 0.01180 0.01120 0.01510 0.00890 0.00000 0.00000
O2 0.01100 0.01240 0.00610 0.00800 -0.00110 -0.00060
Na 0.00900 0.00900 0.01500 0.00400 0.00000 0.00000
OW 0.02100 0.02100 0.01400 0.01050 0.00000 0.00000

loop_
_atom_site_label
_atom_site_fract_x
_atom_site_fract_y
_atom_site_fract_z
_atom_site_occupancy
_atom_site_U_iso_or_equiv
_atom_site_type_symbol
_atom_site_attached_hydrogens
Be 0.50000 0.00000 0.25000 1.00000 0.00730 Be 0
Al 0.33333 0.66667 0.25000 0.67800 0.00560 Al 0
Mg 0.33333 0.66667 0.25000 0.12900 0.00560 Mg 0
Fe 0.33333 0.66667 0.25000 0.19200 0.00560 Fe 0
Si 0.38550 0.11230 0.00000 1.00000 0.00520 Si 0
O1 0.30470 0.23020 0.00000 1.00000 0.01130 O 0
O2 0.49500 0.14196 0.14519 1.00000 0.00890 O 0
Na 0.00000 0.00000 0.00000 0.43200 0.01100 Na 0
OW 0.00000 0.00000 0.25000 0.91200 0.01860 O 0
H 0.02500 0.09400 0.18100 0.91200 0.05200 H 0

loop_
_cod_changelog_entry_id
_cod_changelog_entry_author
_cod_changelog_entry_date
_cod_changelog_entry_text
1
;cod-tools version 3.8.0
Id: cif_guess_AMCSD_atom_types 9574 2023-05-10 09:00:05Z saulius
;
2023-05-10T18:55:27+03:00
;Derived atom types and hydrogen counts
from atom names that follow the AMCSD naming convention
(Wat == water, O-H == hydroxyl).
;

loop_
_cod_related_entry_id
_cod_related_entry_database
_cod_related_entry_code
1 AMCSD 0006283
